data_1540848
loop_
_publ_author_name
'Wenger, M.'
'Armbruster, T.'

_publ_section_title
;
 Columbite (Fe,Mn)(Nb,Ta)2O6 in the pegmatites of the calc-alkine Bergell
 intrusion (southeast Central Alps)
;
_journal_name_full
;
Schweizerische Mineralogische und Petrographische Mitteilungen
;
_journal_page_first 349
_journal_page_last 369
_journal_volume 71
_journal_year 1991
_chemical_formula_sum 'Fe Nb1.54 O6 Ta0.46'
_chemical_name_systematic 'Fe (Nb1.54 Ta.46) O6'
_space_group_IT_number 60
_symmetry_space_group_name_Hall '-P 2n 2ab'
_symmetry_space_group_name_H-M 'P b c n'
_cell_angle_alpha 90
_cell_angle_beta 90
_cell_angle_gamma 90
_cell_formula_units_Z 4
_cell_length_a 14.317
_cell_length_b 5.74
_cell_length_c 5.067
_cell_volume 416.404
_citation_journal_id_ASTM SMPTA8
_cod_data_source_file Wenger_SMPTA8_1991_1585.cif
_cod_data_source_block Fe1Nb1.54O6Ta0.46
_cod_original_cell_volume 416.4039
_cod_original_formula_sum 'Fe1 Nb1.54 O6 Ta0.46'
_cod_database_code 1540848

loop_
_symmetry_equiv_pos_as_xyz
x,y,z
-x+1/2,-y+1/2,z+1/2
x+1/2,-y+1/2,-z
-x,y,-z+1/2
-x,-y,-z
x-1/2,y-1/2,-z-1/2
-x-1/2,y-1/2,z
x,-y,z-1/2

loop_
_atom_site_label
_atom_site_type_symbol
_atom_site_fract_x
_atom_site_fract_y
_atom_site_fract_z
_atom_site_occupancy
_atom_site_U_iso_or_equiv
Nb2 Nb+5 0.16209 0.17906 0.74418 0.713 0.0
O2 O-2 0.4182 0.1171 0.097 1 0.0
Ta1 Ta+5 0 0.3263 0.25 0.034 0.0
O1 O-2 0.098 0.1014 0.0654 1 0.0
Ta2 Ta+5 0.16209 0.17906 0.74418 0.213 0.0
O3 O-2 0.7562 0.1252 0.0854 1 0.0
Fe1 Fe+2 0 0.3263 0.25 0.852 0.0
Fe2 Fe+2 0.16209 0.17906 0.74418 0.074 0.0
Nb1 Nb+5 0 0.3263 0.25 0.114 0.0
